data_9010964
loop_
_publ_author_name
'Balan, E.'
'Blanchard, M.'
'Hochepied, J.-F.'
'Lazzeri, M.'

_publ_section_title
;Surface modes in the infrared spectrum of hydrous minerals: the OH stretching
 modes of bayerite Locality: synthetic
;
_journal_name_full 'Physics and Chemistry of Minerals'
_journal_page_first 279
_journal_page_last 285
_journal_paper_doi 10.1007/s00269-008-0221-y
_journal_volume 35
_journal_year 2008
_chemical_compound_source Synthetic
_chemical_formula_sum 'Al H3 O3'
_chemical_name_mineral Bayerite
_space_group_IT_number 14
_symmetry_space_group_name_Hall '-P 2yn'
_symmetry_space_group_name_H-M 'P 1 21/n 1'
_cell_angle_alpha 90
_cell_angle_beta 90.26
_cell_angle_gamma 90
_cell_length_a 5.096
_cell_length_b 8.729
_cell_length_c 9.489
_cell_formula_units_Z 8
_cell_volume 422.095
_database_code_amcsd 0009134
_exptl_crystal_density_diffrn 2.455
_cod_original_formula_sum 'Al O3 H3'
_cod_database_code 9010964

loop_
_space_group_symop_operation_xyz
x,y,z
1/2+x,1/2-y,1/2+z
1/2-x,1/2+y,1/2-z
-x,-y,-z

loop_
_atom_site_label
_atom_site_fract_x
_atom_site_fract_y
_atom_site_fract_z
Al1 0.52490 0.16470 -0.00350
Al2 0.03030 0.33170 -0.00380
O1 0.12700 0.50800 0.38660
O2 0.35030 0.32710 0.10770
O3 0.71680 0.31200 0.38530
O4 0.87360 0.49060 0.11220
O5 0.65410 0.67690 0.39810
O6 0.28110 0.68710 0.11470
H1 0.04260 0.50480 0.29230
H2 0.31550 0.29410 0.20590
H3 0.75480 0.27590 0.28870
H4 0.68770 0.46360 0.12480
H5 0.55230 0.58170 0.38670
H6 0.35910 0.59070 0.14580

loop_
_cod_related_entry_id
_cod_related_entry_database
_cod_related_entry_code
1 AMCSD 0009134
